data_7223863
loop_
_publ_author_name
'Fern\'andez, Bel\'en'
'Beobide, Garikoitz'
'S\'anchez, Ignacio'
'Carrasco-Mar\'in, Francisco'
'Seco, Jos\'e M.'
'Calahorro, Antonio J.'
'Cepeda, Javier'
'Rodr\'iguez-Di\'eguez, Antonio'

_publ_section_title
;
 Controlling interpenetration for tuning porosity and luminescence
 properties of flexible MOFs based on biphenyl-4,4&#x2032;-dicarboxylic
 acid
;
_journal_issue 8
_journal_name_full CrystEngComm
_journal_page_first 1282
_journal_paper_doi 10.1039/C5CE02036K
_journal_volume 18
_journal_year 2016
_chemical_compound_source 'synthesis as described'
_chemical_formula_moiety 'C42 H28 Cd3 O14, (C3 H7 N O)'
_chemical_formula_structural 'C42 H28 Cd3 O14, (C3 H7 N O)'
_chemical_formula_sum 'C45 H35 Cd3 N O15'
_chemical_formula_weight 1166.99
_chemical_name_systematic
Poly{[tris(mu4-biphenyl-4,4'-dicarboxylato-kO:kO':kO'':kO''')diaquatricadmium(II)]dimethylformamide}
_space_group_IT_number 148
_symmetry_cell_setting trigonal
_symmetry_Int_Tables_number 148
_symmetry_space_group_name_Hall '-R 3'
_symmetry_space_group_name_H-M 'R -3 :H'
_atom_sites_solution_hydrogens geom
_atom_sites_solution_primary direct
_atom_sites_solution_secondary difmap
_audit_creation_method SHELXL97
_audit_update_record
;
2015-12-11 deposited with the CCDC.
2016-01-12 downloaded from the CCDC.
;
_cell_angle_alpha 90.00
_cell_angle_beta 90.00
_cell_angle_gamma 120.00
_cell_formula_units_Z 3
_cell_length_a 14.070(6)
_cell_length_b 14.070(6)
_cell_length_c 19.864(8)
_cell_measurement_reflns_used 15524
_cell_measurement_temperature 100(2)
_cell_measurement_theta_max 28.81
_cell_measurement_theta_min 2.65
_cell_volume 3406(2)
_computing_cell_refinement
;
CrysAlisPro, Agilent Technologies,
Version 1.171.35.15 (release 03-08-2011 CrysAlis171 .NET)
(compiled Aug  3 2011,13:03:54)
;
_computing_data_collection
;
CrysAlisPro, Agilent Technologies,
Version 1.171.35.15 (release 03-08-2011 CrysAlis171 .NET)
(compiled Aug  3 2011,13:03:54)
;
_computing_data_reduction
;
CrysAlisPro, Agilent Technologies,
Version 1.171.35.15 (release 03-08-2011 CrysAlis171 .NET)
(compiled Aug  3 2011,13:03:54)
;
_computing_molecular_graphics 'Ortep-3 (Farrugia, 1997)'
_computing_publication_material 'WinGX (Farrugia, 1999)'
_computing_structure_refinement 'SHELXL-97 (Sheldrick, 1997)'
_computing_structure_solution 'Sir92 (Altomare et al., 1993)'
_diffrn_ambient_temperature 100(2)
_diffrn_measured_fraction_theta_full 0.999
_diffrn_measured_fraction_theta_max 0.995
_diffrn_measurement_device_type 'Bruker Venture'
_diffrn_measurement_method \w
_diffrn_radiation_monochromator graphite
_diffrn_radiation_source 'fine-focus sealed tube'
_diffrn_radiation_type MoK\a
_diffrn_radiation_wavelength 0.71073
_diffrn_reflns_av_R_equivalents 0.0669
_diffrn_reflns_av_unetI/netI 0.1192
_diffrn_reflns_laue_measured_fraction_full 0.999
_diffrn_reflns_laue_measured_fraction_max 0.995
_diffrn_reflns_limit_h_max 19
_diffrn_reflns_limit_h_min 0
_diffrn_reflns_limit_k_max 9
_diffrn_reflns_limit_k_min -18
_diffrn_reflns_limit_l_max 25
_diffrn_reflns_limit_l_min -26
_diffrn_reflns_number 3834
_diffrn_reflns_point_group_measured_fraction_full 0.999
_diffrn_reflns_point_group_measured_fraction_max 0.995
_diffrn_reflns_theta_full 25.242
_diffrn_reflns_theta_max 28.808
_diffrn_reflns_theta_min 2.646
_diffrn_standards_decay_% 0
_diffrn_standards_interval_count 0
_diffrn_standards_interval_time 0
_diffrn_standards_number 0
_exptl_absorpt_coefficient_mu 1.461
_exptl_absorpt_correction_T_max 0.944
_exptl_absorpt_correction_T_min 0.815
_exptl_absorpt_correction_type numerical
_exptl_absorpt_process_details
;
CrysAlisPro, Agilent Technologies,
Version 1.171.35.15 (release 03-08-2011 CrysAlis171 .NET)
(compiled Aug  3 2011,13:03:54)
Analytical numeric absorption correction using a multifaceted crystal
model based on expressions derived by R.C. Clark & J.S. Reid.
(Clark, R. C. & Reid, J. S. (1995). Acta Cryst. A51, 887-897)
;
_exptl_crystal_colour colourless
_exptl_crystal_density_diffrn 1.707
_exptl_crystal_density_method none
_exptl_crystal_description prismatic
_exptl_crystal_F_000 1728
_exptl_crystal_preparation Luminescent
_exptl_crystal_size_max 0.22
_exptl_crystal_size_mid 0.11
_exptl_crystal_size_min 0.05
_platon_squeeze_details
;
;
_refine_diff_density_max 1.582
_refine_diff_density_min -0.985
_refine_diff_density_rms 0.163
_refine_ls_extinction_method none
_refine_ls_goodness_of_fit_ref 1.006
_refine_ls_hydrogen_treatment constr
_refine_ls_matrix_type full
_refine_ls_number_parameters 90
_refine_ls_number_reflns 1963
_refine_ls_number_restraints 0
_refine_ls_restrained_S_all 1.006
_refine_ls_R_factor_all 0.1186
_refine_ls_R_factor_gt 0.0547
_refine_ls_shift/su_max 0.000
_refine_ls_shift/su_mean 0.000
_refine_ls_structure_factor_coef Fsqd
_refine_ls_weighting_details 'w=1/[\s^2^(Fo^2^)+(0.0749P)^2^] where P=(Fo^2^+2Fc^2^)/3'
_refine_ls_weighting_scheme calc
_refine_ls_wR_factor_gt 0.1396
_refine_ls_wR_factor_ref 0.1548
_reflns_Friedel_coverage 0.000
_reflns_number_gt 1057
_reflns_number_total 1963
_reflns_threshold_expression 'I > 2\s(I)'
_cod_data_source_file c5ce02036k2.cif
_cod_data_source_block Compound1
_cod_depositor_comments 'Adding full bibliography for 7223863--7223866.cif.'
_cod_original_sg_symbol_H-M 'R -3'
_cod_database_code 7223863
_shelx_space_group_comment
;
The symmetry employed for this shelxl refinement is uniquely defined
by the following loop, which should always be used as a source of
symmetry information in preference to the above space-group names.
They are only intended as comments.
;
_shelxl_version_number 2014-3

loop_
_symmetry_equiv_pos_as_xyz
'x, y, z'
'-y, x-y, z'
'-x+y, -x, z'
'x+2/3, y+1/3, z+1/3'
'-y+2/3, x-y+1/3, z+1/3'
'-x+y+2/3, -x+1/3, z+1/3'
'x+1/3, y+2/3, z+2/3'
'-y+1/3, x-y+2/3, z+2/3'
'-x+y+1/3, -x+2/3, z+2/3'
'-x, -y, -z'
'y, -x+y, -z'
'x-y, x, -z'
'-x+2/3, -y+1/3, -z+1/3'
'y+2/3, -x+y+1/3, -z+1/3'
'x-y+2/3, x+1/3, -z+1/3'
'-x+1/3, -y+2/3, -z+2/3'
'y+1/3, -x+y+2/3, -z+2/3'
'x-y+1/3, x+2/3, -z+2/3'

loop_
_atom_site_label
_atom_site_type_symbol
_atom_site_fract_x
_atom_site_fract_y
_atom_site_fract_z
_atom_site_U_iso_or_equiv
_atom_site_adp_type
_atom_site_occupancy
_atom_site_site_symmetry_order
_atom_site_calc_flag
_atom_site_refinement_flags_posn
_atom_site_refinement_flags_adp
_atom_site_refinement_flags_occupancy
Cd1 Cd 0.6667 0.3333 -0.83449(4) 0.0303(3) Uani 1 3 d S T P
Cd2 Cd 0.6667 0.3333 -0.6667 0.0278(3) Uani 1 6 d S T P
O1A O 0.4959(3) 0.1854(3) -0.8285(2) 0.0337(10) Uani 1 1 d . . .
O2A O 0.5919(3) 0.1905(3) -0.7395(2) 0.0335(10) Uani 1 1 d . . .
C1A C 0.5035(5) 0.1497(5) -0.7708(3) 0.0313(15) Uani 1 1 d . . .
C2A C 0.4032(5) 0.0555(5) -0.7411(3) 0.0341(15) Uani 1 1 d . . .
C3A C 0.4078(6) 0.0178(7) -0.6795(5) 0.069(3) Uani 1 1 d . . .
H3A H 0.4742 0.0506 -0.6563 0.083 Uiso 1 1 calc R U .
C4A C 0.3158(6) -0.0688(7) -0.6498(5) 0.072(3) Uani 1 1 d . . .
H4A H 0.3217 -0.0920 -0.6069 0.086 Uiso 1 1 calc R U .
C5A C 0.2160(6) -0.1211(6) -0.6825(4) 0.046(2) Uani 1 1 d . . .
C6A C 0.2137(6) -0.0799(8) -0.7446(4) 0.074(3) Uani 1 1 d . . .
H6A H 0.1478 -0.1128 -0.7683 0.089 Uiso 1 1 calc R U .
C7A C 0.3036(6) 0.0075(6) -0.7740(4) 0.050(2) Uani 1 1 d . . .
H7A H 0.2972 0.0340 -0.8157 0.060 Uiso 1 1 calc R U .
O1W O 0.6667 0.3333 -0.9467(4) 0.056(3) Uani 1 3 d S T P

loop_
_atom_site_aniso_label
_atom_site_aniso_U_11
_atom_site_aniso_U_22
_atom_site_aniso_U_33
_atom_site_aniso_U_23
_atom_site_aniso_U_13
_atom_site_aniso_U_12
Cd1 0.0322(3) 0.0322(3) 0.0265(5) 0.000 0.000 0.01610(17)
Cd2 0.0308(4) 0.0308(4) 0.0218(7) 0.000 0.000 0.0154(2)
O1A 0.035(3) 0.032(2) 0.030(3) -0.003(2) 0.002(2) 0.015(2)
O2A 0.028(2) 0.028(2) 0.038(3) -0.006(2) -0.008(2) 0.0092(19)
C1A 0.040(4) 0.026(3) 0.032(4) -0.010(3) -0.002(3) 0.020(3)
C2A 0.038(4) 0.024(3) 0.032(4) 0.001(3) -0.011(3) 0.010(3)
C3A 0.037(4) 0.047(5) 0.079(7) 0.028(4) -0.036(4) -0.012(4)
C4A 0.042(5) 0.058(5) 0.062(6) 0.040(5) -0.030(4) -0.014(4)
C5A 0.034(4) 0.033(4) 0.053(5) 0.013(3) -0.021(3) 0.003(3)
C6A 0.027(4) 0.093(7) 0.055(6) 0.032(5) -0.023(4) -0.005(4)
C7A 0.033(4) 0.064(5) 0.034(5) 0.012(4) -0.012(3) 0.011(4)
O1W 0.071(4) 0.071(4) 0.025(6) 0.000 0.000 0.036(2)

loop_
_atom_type_symbol
_atom_type_description
_atom_type_scat_dispersion_real
_atom_type_scat_dispersion_imag
_atom_type_scat_source
C C 0.0033 0.0016 'International Tables Vol C Tables 4.2.6.8 and 6.1.1.4'
H H 0.0000 0.0000 'International Tables Vol C Tables 4.2.6.8 and 6.1.1.4'
O O 0.0106 0.0060 'International Tables Vol C Tables 4.2.6.8 and 6.1.1.4'
Cd Cd -0.8075 1.2024 'International Tables Vol C Tables 4.2.6.8 and 6.1.1.4'

loop_
_geom_angle_atom_site_label_1
_geom_angle_atom_site_label_2
_geom_angle_atom_site_label_3
_geom_angle
_geom_angle_site_symmetry_1
_geom_angle_site_symmetry_3
O1W Cd1 O1A 93.01(12) . 2_655
O1W Cd1 O1A 93.01(12) . .
O1A Cd1 O1A 119.73(2) 2_655 .
O1W Cd1 O1A 93.01(12) . 3_665
O1A Cd1 O1A 119.73(2) 2_655 3_665
O1A Cd1 O1A 119.73(2) . 3_665
O1W Cd1 O2A 137.31(10) . .
O1A Cd1 O2A 84.03(15) 2_655 .
O1A Cd1 O2A 53.88(15) . .
O1A Cd1 O2A 125.30(16) 3_665 .
O1W Cd1 O2A 137.31(10) . 2_655
O1A Cd1 O2A 53.88(15) 2_655 2_655
O1A Cd1 O2A 125.30(16) . 2_655
O1A Cd1 O2A 84.03(15) 3_665 2_655
O2A Cd1 O2A 71.92(15) . 2_655
O1W Cd1 O2A 137.31(10) . 3_665
O1A Cd1 O2A 125.30(16) 2_655 3_665
O1A Cd1 O2A 84.03(15) . 3_665
O1A Cd1 O2A 53.88(15) 3_665 3_665
O2A Cd1 O2A 71.92(15) . 3_665
O2A Cd1 O2A 71.92(15) 2_655 3_665
O1W Cd1 C1A 117.27(14) . 2_655
O1A Cd1 C1A 27.23(17) 2_655 2_655
O1A Cd1 C1A 125.47(17) . 2_655
O1A Cd1 C1A 103.70(17) 3_665 2_655
O2A Cd1 C1A 74.96(16) . 2_655
O2A Cd1 C1A 26.74(16) 2_655 2_655
O2A Cd1 C1A 98.18(18) 3_665 2_655
O1W Cd1 C1A 117.27(14) . 3_665
O1A Cd1 C1A 125.47(18) 2_655 3_665
O1A Cd1 C1A 103.70(17) . 3_665
O1A Cd1 C1A 27.23(17) 3_665 3_665
O2A Cd1 C1A 98.18(18) . 3_665
O2A Cd1 C1A 74.96(16) 2_655 3_665
O2A Cd1 C1A 26.74(16) 3_665 3_665
C1A Cd1 C1A 100.66(17) 2_655 3_665
O1W Cd1 C1A 117.27(14) . .
O1A Cd1 C1A 103.70(17) 2_655 .
O1A Cd1 C1A 27.23(17) . .
O1A Cd1 C1A 125.47(17) 3_665 .
O2A Cd1 C1A 26.74(16) . .
O2A Cd1 C1A 98.17(18) 2_655 .
O2A Cd1 C1A 74.96(16) 3_665 .
C1A Cd1 C1A 100.66(17) 2_655 .
C1A Cd1 C1A 100.66(17) 3_665 .
O1W Cd1 Cd2 180.0 . .
O1A Cd1 Cd2 86.99(12) 2_655 .
O1A Cd1 Cd2 86.99(12) . .
O1A Cd1 Cd2 86.99(12) 3_665 .
O2A Cd1 Cd2 42.69(10) . .
O2A Cd1 Cd2 42.69(10) 2_655 .
O2A Cd1 Cd2 42.69(10) 3_665 .
C1A Cd1 Cd2 62.73(14) 2_655 .
C1A Cd1 Cd2 62.73(14) 3_665 .
C1A Cd1 Cd2 62.73(14) . .
O2A Cd2 O2A 83.56(17) 16_653 17_553
O2A Cd2 O2A 96.44(17) 16_653 2_655
O2A Cd2 O2A 180.0 17_553 2_655
O2A Cd2 O2A 180.0 16_653 .
O2A Cd2 O2A 96.44(17) 17_553 .
O2A Cd2 O2A 83.56(17) 2_655 .
O2A Cd2 O2A 96.44(17) 16_653 3_665
O2A Cd2 O2A 96.44(17) 17_553 3_665
O2A Cd2 O2A 83.56(17) 2_655 3_665
O2A Cd2 O2A 83.56(17) . 3_665
O2A Cd2 O2A 83.56(17) 16_653 18_543
O2A Cd2 O2A 83.56(17) 17_553 18_543
O2A Cd2 O2A 96.44(17) 2_655 18_543
O2A Cd2 O2A 96.44(17) . 18_543
O2A Cd2 O2A 180.0 3_665 18_543
O2A Cd2 Cd1 50.30(12) 16_653 16_653
O2A Cd2 Cd1 50.30(12) 17_553 16_653
O2A Cd2 Cd1 129.70(12) 2_655 16_653
O2A Cd2 Cd1 129.70(12) . 16_653
O2A Cd2 Cd1 129.71(12) 3_665 16_653
O2A Cd2 Cd1 50.30(12) 18_543 16_653
O2A Cd2 Cd1 129.70(12) 16_653 .
O2A Cd2 Cd1 129.70(12) 17_553 .
O2A Cd2 Cd1 50.30(12) 2_655 .
O2A Cd2 Cd1 50.30(12) . .
O2A Cd2 Cd1 50.30(12) 3_665 .
O2A Cd2 Cd1 129.70(12) 18_543 .
Cd1 Cd2 Cd1 180.0 16_653 .
C1A O1A Cd1 98.6(4) . .
C1A O2A Cd2 129.9(4) . .
C1A O2A Cd1 85.2(4) . .
Cd2 O2A Cd1 87.01(14) . .
O2A C1A O1A 121.9(6) . .
O2A C1A C2A 119.6(6) . .
O1A C1A C2A 118.5(6) . .
O2A C1A Cd1 68.0(4) . .
O1A C1A Cd1 54.2(3) . .
C2A C1A Cd1 171.1(5) . .
C3A C2A C7A 118.4(7) . .
C3A C2A C1A 119.9(6) . .
C7A C2A C1A 121.6(6) . .
C2A C3A C4A 121.6(7) . .
C5A C4A C3A 121.4(7) . .
C6A C5A C4A 115.6(7) . .
C6A C5A C5A 122.7(8) . 16_543
C4A C5A C5A 121.7(8) . 16_543
C5A C6A C7A 123.7(7) . .
C6A C7A C2A 119.3(7) . .

loop_
_geom_bond_atom_site_label_1
_geom_bond_atom_site_label_2
_geom_bond_distance
_geom_bond_site_symmetry_2
Cd1 O1W 2.229(9) .
Cd1 O1A 2.263(4) 2_655
Cd1 O1A 2.263(4) .
Cd1 O1A 2.263(4) 3_665
Cd1 O2A 2.568(5) .
Cd1 O2A 2.568(5) 2_655
Cd1 O2A 2.568(5) 3_665
Cd1 C1A 2.760(7) 2_655
Cd1 C1A 2.760(7) 3_665
Cd1 C1A 2.760(7) .
Cd1 Cd2 3.3337(16) .
Cd2 O2A 2.264(4) 16_653
Cd2 O2A 2.264(4) 17_553
Cd2 O2A 2.264(4) 2_655
Cd2 O2A 2.264(4) .
Cd2 O2A 2.264(4) 3_665
Cd2 O2A 2.264(4) 18_543
Cd2 Cd1 3.3337(16) 16_653
O1A C1A 1.277(8) .
O2A C1A 1.246(8) .
C1A C2A 1.492(9) .
C2A C3A 1.348(10) .
C2A C7A 1.379(9) .
C3A C4A 1.390(11) .
C4A C5A 1.380(9) .
C5A C6A 1.370(10) .
C5A C5A 1.478(14) 16_543
C6A C7A 1.378(10) .

loop_
_platon_squeeze_void_nr
_platon_squeeze_void_average_x
_platon_squeeze_void_average_y
_platon_squeeze_void_average_z
_platon_squeeze_void_volume
_platon_squeeze_void_count_electrons
1 0.000 0.000 0.486 248.2 40.1
2 0.333 0.667 0.152 248.6 40.0
3 0.667 0.333 0.819 249.8 40.3
